data_4079384
loop_
_publ_author_name
'Guino-o, Marites A.'
'Zureick, Andrew H.'
'Blank, Natalia F.'
'Anderson, Brian J.'
'Chapp, Timothy W.'
'Kim, Youngmin'
'Glueck, David S.'
'Rheingold, Arnold L.'

_publ_section_title
;
 Synthesis and Structure of Platinum Bis(phospholane) Complexes
 Pt(diphos*)(R)(X), Catalyst Precursors for Asymmetric Phosphine
 Alkylation
;
_journal_issue 19
_journal_name_full Organometallics
_journal_page_first 6900
_journal_paper_doi 10.1021/om300704e
_journal_volume 31
_journal_year 2012
_chemical_formula_sum 'C14 H28 Cl2 O0 P2 Pt'
_chemical_formula_weight 524.29
_chemical_name_systematic
; 
 ? 
;
_space_group_IT_number 4
_symmetry_cell_setting monoclinic
_symmetry_space_group_name_Hall 'P 2yb'
_symmetry_space_group_name_H-M 'P 1 21 1'
_atom_sites_solution_hydrogens geom
_atom_sites_solution_primary direct
_atom_sites_solution_secondary difmap
_audit_creation_method SHELXL-97
_cell_angle_alpha 90.00
_cell_angle_beta 97.173(9)
_cell_angle_gamma 90.00
_cell_formula_units_Z 2
_cell_length_a 7.2371(12)
_cell_length_b 12.4943(19)
_cell_length_c 10.0870(15)
_cell_measurement_reflns_used 1478
_cell_measurement_temperature 100(2)
_cell_measurement_theta_max 68.94
_cell_measurement_theta_min 15.78
_cell_volume 905.0(2)
_computing_cell_refinement 'Bruker SAINT'
_computing_data_collection 'Bruker APEX2'
_computing_data_reduction 'Bruker SAINT'
_computing_molecular_graphics 'Bruker SHELXTL'
_computing_publication_material 'Bruker SHELXTL'
_computing_structure_refinement 'SHELXL-97 (Sheldrick, 1997)'
_computing_structure_solution 'SHELXS-97 (Sheldrick, 1990)'
_diffrn_ambient_temperature 100(2)
_diffrn_measured_fraction_theta_full 0.904
_diffrn_measured_fraction_theta_max 0.849
_diffrn_measurement_device_type 'Bruker APEX-II CCD'
_diffrn_measurement_method '\f and \w scans'
_diffrn_radiation_monochromator graphite
_diffrn_radiation_source 'fine-focus sealed tube'
_diffrn_radiation_type CuK\a
_diffrn_radiation_wavelength 1.54178
_diffrn_reflns_av_R_equivalents 0.1196
_diffrn_reflns_av_sigmaI/netI 0.1325
_diffrn_reflns_limit_h_max 8
_diffrn_reflns_limit_h_min -8
_diffrn_reflns_limit_k_max 14
_diffrn_reflns_limit_k_min -14
_diffrn_reflns_limit_l_max 11
_diffrn_reflns_limit_l_min -10
_diffrn_reflns_number 5098
_diffrn_reflns_theta_full 65.00
_diffrn_reflns_theta_max 70.27
_diffrn_reflns_theta_min 15.78
_exptl_absorpt_coefficient_mu 18.767
_exptl_absorpt_correction_T_max 0.692
_exptl_absorpt_correction_T_min 0.636
_exptl_absorpt_correction_type multi-scan
_exptl_absorpt_process_details SADABS
_exptl_crystal_colour colorless
_exptl_crystal_density_diffrn 1.924
_exptl_crystal_density_method 'not measured'
_exptl_crystal_description blade
_exptl_crystal_F_000 508
_exptl_crystal_size_max 0.08
_exptl_crystal_size_mid 0.02
_exptl_crystal_size_min 0.01
_refine_diff_density_max 1.881
_refine_diff_density_min -1.684
_refine_diff_density_rms 0.289
_refine_ls_abs_structure_details 'Flack H D (1983), Acta Cryst. A39, 876-881'
_refine_ls_abs_structure_Flack -0.07(4)
_refine_ls_extinction_method none
_refine_ls_goodness_of_fit_ref 1.001
_refine_ls_hydrogen_treatment constr
_refine_ls_matrix_type full
_refine_ls_number_parameters 176
_refine_ls_number_reflns 2491
_refine_ls_number_restraints 1
_refine_ls_restrained_S_all 1.001
_refine_ls_R_factor_all 0.0695
_refine_ls_R_factor_gt 0.0644
_refine_ls_shift/su_max 0.078
_refine_ls_shift/su_mean 0.005
_refine_ls_structure_factor_coef Fsqd
_refine_ls_weighting_details 'calc w=1/[\s^2^(Fo^2^)+(0.0974P)^2^+2.8218P] where P=(Fo^2^+2Fc^2^)/3'
_refine_ls_weighting_scheme calc
_refine_ls_wR_factor_gt 0.1646
_refine_ls_wR_factor_ref 0.1693
_reflns_number_gt 2280
_reflns_number_total 2491
_reflns_threshold_expression >2sigma(I)
_cod_data_source_file om300704e_si_002.cif
_cod_data_source_block glu360
_cod_depositor_comments
;
The following automatic conversions were performed:

'_symmetry_cell_setting' value 'Monoclinic' changed to 'monoclinic'
according to /home/saulius/struct/CIF-dictionaries/cif_core.dic
dictionary named 'cif_core.dic' version 2.4.2 from 2011-04-26.

Automatic conversion script
Id: cif_fix_values 1891 2012-01-12 08:04:46Z andrius 
;
_cod_original_sg_symbol_H-M P2(1)
_cod_database_code 4079384
_alert_comments_
; 
The A-level alert arises from the overall weakness of data and our inability
to obtain an acceptable (by CHECKCIF standards) amount of high-angle data.  
Nonetheless, we are confident this remains a fully acceptable structure.
;

loop_
_symmetry_equiv_pos_as_xyz
'x, y, z'
'-x, y+1/2, -z'

loop_
_atom_site_label
_atom_site_type_symbol
_atom_site_fract_x
_atom_site_fract_y
_atom_site_fract_z
_atom_site_U_iso_or_equiv
_atom_site_adp_type
_atom_site_occupancy
_atom_site_symmetry_multiplicity
_atom_site_calc_flag
_atom_site_refinement_flags
Pt1 Pt 0.06569(7) 0.34978(10) 0.63369(5) 0.0202(3) Uani 1 1 d .
Cl1 Cl -0.2143(5) 0.2789(3) 0.5156(4) 0.0230(9) Uani 1 1 d .
Cl2 Cl 0.0033(5) 0.2704(4) 0.8430(4) 0.0237(9) Uani 1 1 d .
P1 P 0.1383(5) 0.4217(4) 0.4469(4) 0.0210(9) Uani 1 1 d .
P2 P 0.3178(6) 0.4289(4) 0.7345(5) 0.0209(9) Uani 1 1 d .
C1 C 0.378(2) 0.4708(18) 0.479(2) 0.029(4) Uani 1 1 d .
H1A H 0.4667 0.4108 0.4779 0.035 Uiso 1 1 calc R
H1B H 0.4022 0.5232 0.4096 0.035 Uiso 1 1 calc R
C2 C 0.399(2) 0.5243(16) 0.6173(19) 0.026(4) Uani 1 1 d .
H2A H 0.3237 0.5906 0.6145 0.031 Uiso 1 1 calc R
H2B H 0.5309 0.5430 0.6453 0.031 Uiso 1 1 calc R
C3 C 0.299(4) 0.280(2) 0.268(2) 0.044(5) Uani 1 1 d .
H3A H 0.2645 0.2184 0.2097 0.066 Uiso 1 1 calc R
H3B H 0.3666 0.2548 0.3525 0.066 Uiso 1 1 calc R
H3C H 0.3777 0.3287 0.2241 0.066 Uiso 1 1 calc R
C4 C 0.121(3) 0.339(2) 0.296(2) 0.038(6) Uani 1 1 d .
H4A H 0.0234 0.2835 0.3041 0.046 Uiso 1 1 calc R
C5 C 0.040(3) 0.420(2) 0.188(2) 0.037(5) Uani 1 1 d .
H5A H 0.1395 0.4684 0.1645 0.045 Uiso 1 1 calc R
H5B H -0.0144 0.3822 0.1066 0.045 Uiso 1 1 calc R
C6 C -0.105(3) 0.483(2) 0.2433(19) 0.035(5) Uani 1 1 d .
H6A H -0.2101 0.4365 0.2604 0.043 Uiso 1 1 calc R
H6B H -0.1533 0.5402 0.1800 0.043 Uiso 1 1 calc R
C7 C -0.013(3) 0.5315(18) 0.372(2) 0.030(4) Uani 1 1 d .
H7A H 0.0685 0.5914 0.3493 0.036 Uiso 1 1 calc R
C8 C -0.144(3) 0.5748(15) 0.465(2) 0.027(4) Uani 1 1 d .
H8A H -0.2321 0.6245 0.4158 0.040 Uiso 1 1 calc R
H8B H -0.0717 0.6125 0.5394 0.040 Uiso 1 1 calc R
H8C H -0.2122 0.5155 0.4997 0.040 Uiso 1 1 calc R
C9 C 0.498(2) 0.2256(15) 0.780(2) 0.024(4) Uani 1 1 d .
H9A H 0.6130 0.1895 0.8178 0.036 Uiso 1 1 calc R
H9B H 0.4762 0.2116 0.6833 0.036 Uiso 1 1 calc R
H9C H 0.3932 0.1984 0.8222 0.036 Uiso 1 1 calc R
C10 C 0.518(2) 0.346(2) 0.8036(13) 0.020(3) Uani 1 1 d .
H10A H 0.6298 0.3706 0.7635 0.025 Uiso 1 1 calc R
C11 C 0.547(3) 0.375(2) 0.955(2) 0.040(6) Uani 1 1 d .
H11A H 0.4723 0.3262 1.0057 0.048 Uiso 1 1 calc R
H11B H 0.6795 0.3671 0.9918 0.048 Uiso 1 1 calc R
C12 C 0.482(3) 0.4928(19) 0.969(2) 0.035(5) Uani 1 1 d .
H12A H 0.5707 0.5425 0.9342 0.042 Uiso 1 1 calc R
H12B H 0.4749 0.5104 1.0641 0.042 Uiso 1 1 calc R
C13 C 0.287(2) 0.5022(14) 0.8867(19) 0.021(3) Uani 1 1 d .
H13A H 0.1966 0.4616 0.9347 0.025 Uiso 1 1 calc R
C14 C 0.218(4) 0.619(2) 0.870(2) 0.043(6) Uani 1 1 d .
H14A H 0.1420 0.6365 0.9408 0.065 Uiso 1 1 calc R
H14B H 0.1425 0.6272 0.7826 0.065 Uiso 1 1 calc R
H14C H 0.3250 0.6675 0.8752 0.065 Uiso 1 1 calc R

loop_
_atom_site_aniso_label
_atom_site_aniso_U_11
_atom_site_aniso_U_22
_atom_site_aniso_U_33
_atom_site_aniso_U_23
_atom_site_aniso_U_13
_atom_site_aniso_U_12
Pt1 0.0188(4) 0.0207(4) 0.0212(4) -0.0008(4) 0.0023(2) -0.0010(4)
Cl1 0.0172(16) 0.0187(19) 0.032(2) -0.0022(18) -0.0004(14) -0.0051(15)
Cl2 0.0180(17) 0.034(2) 0.0200(18) -0.0096(18) 0.0049(14) -0.0056(17)
P1 0.0195(19) 0.022(2) 0.021(2) -0.0012(19) 0.0016(15) 0.0013(17)
P2 0.0192(18) 0.0191(19) 0.024(2) -0.0019(19) 0.0005(15) -0.0051(16)
C1 0.016(7) 0.034(11) 0.035(10) -0.002(9) -0.001(7) -0.007(7)
C2 0.028(8) 0.024(9) 0.024(9) 0.009(8) -0.004(7) -0.007(7)
C3 0.059(13) 0.044(14) 0.028(11) -0.012(11) 0.000(9) -0.011(11)
C4 0.033(8) 0.041(13) 0.043(10) -0.030(13) 0.019(7) -0.025(11)
C5 0.040(10) 0.055(14) 0.017(9) -0.011(10) 0.001(7) -0.006(11)
C6 0.025(9) 0.065(16) 0.015(9) 0.015(9) -0.003(7) 0.015(9)
C7 0.026(8) 0.035(11) 0.026(10) 0.008(9) 0.000(7) 0.007(9)
C8 0.035(9) 0.015(8) 0.029(10) 0.008(8) -0.003(7) 0.007(7)
C9 0.022(8) 0.015(9) 0.035(10) 0.005(8) 0.009(7) 0.003(7)
C10 0.038(8) 0.010(7) 0.012(6) -0.001(10) -0.003(5) 0.015(10)
C11 0.036(9) 0.048(18) 0.037(10) -0.014(10) 0.003(8) 0.012(9)
C12 0.029(9) 0.036(11) 0.037(12) -0.027(10) 0.001(8) -0.005(8)
C13 0.025(8) 0.010(7) 0.028(9) 0.000(7) 0.002(7) 0.000(6)
C14 0.058(13) 0.036(13) 0.033(12) -0.015(10) -0.007(9) 0.019(11)

loop_
_atom_type_symbol
_atom_type_description
_atom_type_scat_dispersion_real
_atom_type_scat_dispersion_imag
_atom_type_scat_source
C C 0.0181 0.0091 'International Tables Vol C Tables 4.2.6.8 and 6.1.1.4'
H H 0.0000 0.0000 'International Tables Vol C Tables 4.2.6.8 and 6.1.1.4'
O O 0.0492 0.0322 'International Tables Vol C Tables 4.2.6.8 and 6.1.1.4'
P P 0.2955 0.4335 'International Tables Vol C Tables 4.2.6.8 and 6.1.1.4'
Cl Cl 0.3639 0.7018 'International Tables Vol C Tables 4.2.6.8 and 6.1.1.4'
Pt Pt -4.5932 6.9264 'International Tables Vol C Tables 4.2.6.8 and 6.1.1.4'

loop_
_geom_angle_atom_site_label_1
_geom_angle_atom_site_label_2
_geom_angle_atom_site_label_3
_geom_angle
P2 Pt1 P1 86.56(17)
P2 Pt1 Cl1 174.98(17)
P1 Pt1 Cl1 90.14(15)
P2 Pt1 Cl2 90.87(15)
P1 Pt1 Cl2 177.00(14)
Cl1 Pt1 Cl2 92.52(14)
C1 P1 C4 107.5(9)
C1 P1 C7 108.8(10)
C4 P1 C7 96.1(12)
C1 P1 Pt1 107.9(7)
C4 P1 Pt1 118.7(9)
C7 P1 Pt1 117.1(7)
C2 P2 C13 107.5(9)
C2 P2 C10 108.2(9)
C13 P2 C10 97.9(8)
C2 P2 Pt1 107.9(6)
C13 P2 Pt1 115.6(6)
C10 P2 Pt1 119.0(8)
C2 C1 P1 107.0(12)
C1 C2 P2 107.5(14)
C3 C4 C5 116.0(17)
C3 C4 P1 117.0(15)
C5 C4 P1 101.0(18)
C6 C5 C4 108.1(16)
C5 C6 C7 106.3(15)
C8 C7 C6 115.8(16)
C8 C7 P1 113.4(14)
C6 C7 P1 103.2(15)
C9 C10 C11 112.5(17)
C9 C10 P2 116.3(13)
C11 C10 P2 103.9(12)
C12 C11 C10 107.6(18)
C11 C12 C13 106.7(16)
C12 C13 C14 113.1(17)
C12 C13 P2 102.4(12)
C14 C13 P2 116.9(14)

loop_
_geom_bond_atom_site_label_1
_geom_bond_atom_site_label_2
_geom_bond_distance
Pt1 P2 2.208(4)
Pt1 P1 2.209(4)
Pt1 Cl1 2.389(4)
Pt1 Cl2 2.425(4)
P1 C1 1.828(18)
P1 C4 1.83(2)
P1 C7 1.86(2)
P2 C2 1.826(18)
P2 C13 1.825(18)
P2 C10 1.848(17)
C1 C2 1.54(3)
C3 C4 1.54(4)
C4 C5 1.55(4)
C5 C6 1.47(3)
C6 C7 1.51(3)
C7 C8 1.51(3)
C9 C10 1.52(3)
C10 C11 1.56(3)
C11 C12 1.56(3)
C12 C13 1.55(3)
C13 C14 1.55(3)
